data_1539303
loop_
_publ_author_name
'Tardy, M.'
'Bregeault, J.M.'

_publ_section_title
;
 Etude structurale de l'hydroxysulfate double de cuivre et de potassium
 monohydrate: K Cu2 (O H) (S O4)2 (H2 O)
;
_journal_name_full 'Bulletin de la Societe Chimique de France (Vol=Year)'
_journal_page_first 1866
_journal_page_last 1870
_journal_volume 1974
_journal_year 1974
_chemical_formula_sum 'Cu2 H3 K O10 S2'
_chemical_name_systematic 'K Cu2 (O H) (S O4)2 (H2 O)'
_space_group_IT_number 12
_symmetry_space_group_name_Hall '-C 2y'
_symmetry_space_group_name_H-M 'C 1 2/m 1'
_cell_angle_alpha 90
_cell_angle_beta 117.62
_cell_angle_gamma 90
_cell_formula_units_Z 2
_cell_length_a 8.957
_cell_length_b 6.251
_cell_length_c 7.626
_cell_volume 378.323
_citation_journal_id_ASTM BSCFAS
_cod_data_source_file Tardy_BSCFAS_1974_1241.cif
_cod_data_source_block H3Cu2K1O10S2
_cod_original_cell_volume 378.3233
_cod_original_formula_sum 'H3 Cu2 K1 O10 S2'
_cod_database_code 1539303

loop_
_symmetry_equiv_pos_as_xyz
x,y,z
-x,y,-z
-x,-y,-z
x,-y,z
x+1/2,y+1/2,z
-x+1/2,y+1/2,-z
-x+1/2,-y+1/2,-z
x+1/2,-y+1/2,z

loop_
_atom_site_label
_atom_site_type_symbol
_atom_site_fract_x
_atom_site_fract_y
_atom_site_fract_z
_atom_site_occupancy
_atom_site_U_iso_or_equiv
K1 K+1 0 0.5 0.5 1 0.0
O2 O-2 0.1829 0 0.4981 1 0.0
S1 S+6 0.0806 0 0.2881 1 0.0
O4 O-2 0.3434 0 -0.0746 1 0.0
O3 O-2 -0.0291 0.1911 0.2267 1 0.0
O1 O-2 0.1874 0 0.1849 1 0.0
Cu1 Cu+2 0.25 0.25 0 1 0.0
